data_4302272
loop_
_publ_author_name
'Tonks, Ian A.'
'Henling, Larry M.'
'Day, Michael W.'
'Bercaw, John E.'

_publ_section_title
;
 Amine, Amido, and Imido Complexes of Tantalum Supported by a Pyridine-Linked
 Bis(phenolate) Pincer Ligand: Ta--N \p-Bonding Influences Pincer Ligand
 Geometry
;
_journal_coden_ASTM INOCAJ
_journal_issue 12
_journal_name_full 'Inorganic Chemistry'
_journal_page_first 5096
_journal_page_last 5105
_journal_paper_doi 10.1021/ic802234x
_journal_volume 48
_journal_year 2009
_chemical_formula_moiety 'C39 H61 N4 O2 Ta'
_chemical_formula_sum 'C39 H61 N4 O2 Ta'
_chemical_formula_weight 798.87
_space_group_IT_number 14
_symmetry_cell_setting monoclinic
_symmetry_space_group_name_Hall '-P 2ybc'
_symmetry_space_group_name_H-M 'P 1 21/c 1'
_atom_sites_solution_hydrogens geom
_atom_sites_solution_primary direct
_atom_sites_solution_secondary difmap
_audit_creation_method SHELXL-97
_cell_angle_alpha 90.00
_cell_angle_beta 104.357(3)
_cell_angle_gamma 90.00
_cell_formula_units_Z 4
_cell_length_a 9.8149(5)
_cell_length_b 29.0840(14)
_cell_length_c 14.0826(6)
_cell_measurement_reflns_used 9936
_cell_measurement_temperature 100(2)
_cell_measurement_theta_max 33.10
_cell_measurement_theta_min 2.39
_cell_volume 3894.4(3)
_computing_cell_refinement 'Bruker SAINT-Plus v7.34A'
_computing_data_collection 'Bruker APEX2 v2.1-0'
_computing_data_reduction 'Bruker SAINT-Plus v7.34A'
_computing_molecular_graphics 'Bruker XP v5.1'
_computing_publication_material 'Bruker XCIF 2008'
_computing_structure_refinement 'SHELXL-97 (Sheldrick, 2008)'
_computing_structure_solution 'SHELXS-97 (Sheldrick, 2008)'
_diffrn_ambient_temperature 100(2)
_diffrn_measured_fraction_theta_full 0.938
_diffrn_measured_fraction_theta_max 0.938
_diffrn_measurement_device_type 'Bruker KAPPA APEX II'
_diffrn_measurement_method '\w scans; 7 settings'
_diffrn_radiation_monochromator graphite
_diffrn_radiation_source 'fine-focus sealed tube'
_diffrn_radiation_type MoK\a
_diffrn_radiation_wavelength 0.71073
_diffrn_reflns_av_R_equivalents 0.0450
_diffrn_reflns_av_sigmaI/netI 0.0529
_diffrn_reflns_limit_h_max 14
_diffrn_reflns_limit_h_min -13
_diffrn_reflns_limit_k_max 43
_diffrn_reflns_limit_k_min -39
_diffrn_reflns_limit_l_max 20
_diffrn_reflns_limit_l_min -21
_diffrn_reflns_number 53883
_diffrn_reflns_theta_full 33.20
_diffrn_reflns_theta_max 33.20
_diffrn_reflns_theta_min 1.65
_exptl_absorpt_coefficient_mu 2.858
_exptl_absorpt_correction_T_max 0.4353
_exptl_absorpt_correction_T_min 0.3323
_exptl_absorpt_correction_type multi-scan
_exptl_absorpt_process_details 'SADABS 2008, Bruker-AXS, Madison, WI'
_exptl_crystal_colour Colorless
_exptl_crystal_density_diffrn 1.363
_exptl_crystal_density_method 'not measured'
_exptl_crystal_description Blade
_exptl_crystal_F_000 1648
_exptl_crystal_size_max 0.22
_exptl_crystal_size_mid 0.11
_exptl_crystal_size_min 0.03
_refine_diff_density_max 1.666
_refine_diff_density_min -1.582
_refine_diff_density_rms 0.130
_refine_ls_extinction_method none
_refine_ls_goodness_of_fit_ref 1.426
_refine_ls_hydrogen_treatment Riding
_refine_ls_matrix_type 'Full matrix'
_refine_ls_number_parameters 449
_refine_ls_number_reflns 13983
_refine_ls_number_restraints 0
_refine_ls_restrained_S_all 1.426
_refine_ls_R_factor_all 0.0631
_refine_ls_R_factor_gt 0.0350
_refine_ls_shift/su_max 0.002
_refine_ls_shift/su_mean 0.000
_refine_ls_structure_factor_coef Fsqd
_refine_ls_weighting_details w=1/s^2^(Fo^2^)
_refine_ls_weighting_scheme sigma
_refine_ls_wR_factor_gt 0.0448
_refine_ls_wR_factor_ref 0.0471
_reflns_number_gt 10288
_reflns_number_total 13983
_reflns_threshold_expression >2sigma(I)
_cod_data_source_file ic802234x_si_002_3.cif
_cod_data_source_block complex2
_cod_depositor_comments
;
The following automatic conversions were performed:
'_symmetry_cell_setting' value 'Monoclinic' changed to 'monoclinic'
according to '/home/saulius/struct/CIF-dictionaries/cif_core.dic'
dictionary named 'cif_core.dic' version 2.4.1 from
2010-06-29.

'_refine_ls_weighting_scheme' value 'Sigma' changed to
'sigma' according to '/home/saulius/struct/CIF-dictionaries/cif_core.dic'
dictionary named 'cif_core.dic' version 2.4.1 from 2010-06-29.

Automatic conversion script
Id: cif_fix_enum 1527 2010-12-29 10:47:43Z saulius 

The following automatic conversions were performed:

'_atom_sites_solution_primary' value 'Direct methods' was changed to
'direct'.

'_atom_sites_solution_secondary' value 'Difference Fourier map' was
changed to 'difmap'.

'_atom_sites_solution_hydrogens' value 'Geometric positions' was
changed to 'geom'.

Automatic conversion script
Id: cif_fix_values 6452 2018-10-05 10:23:21Z andrius 
;
_cod_original_sg_symbol_H-M 'P 21/c'
_cod_database_code 4302272

loop_
_symmetry_equiv_pos_as_xyz
'x, y, z'
'-x, y+1/2, -z+1/2'
'-x, -y, -z'
'x, -y-1/2, z-1/2'

loop_
_atom_site_label
_atom_site_type_symbol
_atom_site_fract_x
_atom_site_fract_y
_atom_site_fract_z
_atom_site_U_iso_or_equiv
_atom_site_adp_type
_atom_site_occupancy
_atom_site_symmetry_multiplicity
_atom_site_calc_flag
_atom_site_refinement_flags
_atom_site_disorder_assembly
_atom_site_disorder_group
Ta1 Ta 0.134501(9) 0.115483(4) 0.270245(6) 0.01533(3) Uani 1 1 d . . .
O1 O 0.11891(15) 0.04768(6) 0.27963(10) 0.0173(3) Uani 1 1 d . . .
O2 O 0.13460(15) 0.17642(6) 0.20884(10) 0.0174(3) Uani 1 1 d . . .
N1 N 0.08941(18) 0.09513(7) 0.10643(12) 0.0157(4) Uani 1 1 d . . .
N2 N 0.33959(17) 0.11166(7) 0.26719(12) 0.0175(4) Uani 1 1 d . . .
N3 N 0.1705(2) 0.13284(7) 0.41108(13) 0.0207(4) Uani 1 1 d . . .
N4 N -0.07857(18) 0.11508(8) 0.24587(13) 0.0207(4) Uani 1 1 d . . .
C1 C 0.1969(2) 0.01640(9) 0.24670(15) 0.0166(5) Uani 1 1 d . . .
C2 C 0.2507(2) -0.02187(9) 0.30390(15) 0.0178(5) Uani 1 1 d . . .
C3 C 0.3510(2) -0.04855(9) 0.27427(16) 0.0200(5) Uani 1 1 d . . .
H3 H 0.3904 -0.0742 0.3131 0.024 Uiso 1 1 calc R . .
C4 C 0.3959(2) -0.03881(8) 0.18900(16) 0.0190(5) Uani 1 1 d . A .
C5 C 0.3260(2) -0.00477(8) 0.12858(15) 0.0176(5) Uani 1 1 d . . .
H5 H 0.3478 0.0001 0.0673 0.021 Uiso 1 1 calc R . .
C6 C 0.2239(2) 0.02303(8) 0.15368(15) 0.0151(5) Uani 1 1 d . . .
C7 C 0.1399(2) 0.05477(8) 0.08001(15) 0.0158(5) Uani 1 1 d . . .
C8 C 0.1072(2) 0.04111(9) -0.01750(15) 0.0189(5) Uani 1 1 d . . .
H8 H 0.1400 0.0124 -0.0351 0.023 Uiso 1 1 calc R . .
C9 C 0.0273(2) 0.06907(9) -0.08865(16) 0.0218(6) Uani 1 1 d . . .
H9 H 0.0051 0.0599 -0.1555 0.026 Uiso 1 1 calc R . .
C10 C -0.0197(2) 0.11013(9) -0.06210(15) 0.0223(5) Uani 1 1 d . . .
H10 H -0.0728 0.1300 -0.1110 0.027 Uiso 1 1 calc R . .
C11 C 0.0097(2) 0.12316(9) 0.03648(15) 0.0181(5) Uani 1 1 d . . .
C12 C -0.0434(2) 0.16822(9) 0.06121(16) 0.0180(5) Uani 1 1 d . . .
C13 C -0.1656(2) 0.18663(9) -0.00141(16) 0.0222(5) Uani 1 1 d . . .
H13 H -0.2189 0.1679 -0.0526 0.027 Uiso 1 1 calc R . .
C14 C -0.2108(2) 0.23075(9) 0.00874(17) 0.0230(6) Uani 1 1 d . . .
C15 C -0.1277(2) 0.25771(9) 0.08302(17) 0.0238(6) Uani 1 1 d . . .
H15 H -0.1546 0.2888 0.0883 0.029 Uiso 1 1 calc R . .
C16 C -0.0075(2) 0.24167(9) 0.14980(16) 0.0200(5) Uani 1 1 d . . .
C17 C 0.0297(2) 0.19540(9) 0.14049(16) 0.0189(5) Uani 1 1 d . . .
C18 C 0.2055(2) -0.03323(9) 0.39885(15) 0.0210(5) Uani 1 1 d . . .
C19 C 0.2628(3) 0.00294(10) 0.47817(16) 0.0273(6) Uani 1 1 d . . .
H19A H 0.2323 -0.0046 0.5375 0.041 Uiso 1 1 calc R . .
H19B H 0.2268 0.0333 0.4544 0.041 Uiso 1 1 calc R . .
H19C H 0.3658 0.0031 0.4932 0.041 Uiso 1 1 calc R . .
C20 C 0.2596(3) -0.08031(10) 0.43981(18) 0.0287(6) Uani 1 1 d . . .
H20A H 0.2262 -0.1039 0.3898 0.043 Uiso 1 1 calc R . .
H20B H 0.2245 -0.0871 0.4977 0.043 Uiso 1 1 calc R . .
H20C H 0.3626 -0.0801 0.4582 0.043 Uiso 1 1 calc R . .
C21 C 0.0440(2) -0.03469(9) 0.37765(17) 0.0253(6) Uani 1 1 d . . .
H21A H 0.0081 -0.0601 0.3328 0.038 Uiso 1 1 calc R . .
H21B H 0.0049 -0.0056 0.3475 0.038 Uiso 1 1 calc R . .
H21C H 0.0160 -0.0392 0.4391 0.038 Uiso 1 1 calc R . .
C22 C 0.5215(2) -0.06425(9) 0.16657(17) 0.0227(5) Uani 1 1 d . . .
C23A C 0.6447(3) -0.02935(12) 0.1834(2) 0.0345(9) Uani 0.888(5) 1 d P A 1
H23A H 0.6660 -0.0183 0.2513 0.052 Uiso 0.888(5) 1 calc PR A 1
H23B H 0.6179 -0.0033 0.1386 0.052 Uiso 0.888(5) 1 calc PR A 1
H23C H 0.7280 -0.0444 0.1711 0.052 Uiso 0.888(5) 1 calc PR A 1
C24A C 0.4870(4) -0.07987(13) 0.0589(2) 0.0355(9) Uani 0.888(5) 1 d P A 1
H24A H 0.5682 -0.0960 0.0460 0.053 Uiso 0.888(5) 1 calc PR A 1
H24B H 0.4650 -0.0529 0.0159 0.053 Uiso 0.888(5) 1 calc PR A 1
H24C H 0.4057 -0.1006 0.0461 0.053 Uiso 0.888(5) 1 calc PR A 1
C25A C 0.5690(4) -0.10548(12) 0.2310(3) 0.0463(11) Uani 0.888(5) 1 d P A 1
H25A H 0.4913 -0.1275 0.2227 0.070 Uiso 0.888(5) 1 calc PR A 1
H25B H 0.5978 -0.0957 0.2997 0.070 Uiso 0.888(5) 1 calc PR A 1
H25C H 0.6487 -0.1201 0.2126 0.070 Uiso 0.888(5) 1 calc PR A 1
C25B C 0.488(3) -0.1182(10) 0.1751(19) 0.036(6) Uiso 0.112(5) 1 d P A 2
H25D H 0.3971 -0.1255 0.1306 0.054 Uiso 0.112(5) 1 calc PR A 2
H25E H 0.4854 -0.1253 0.2426 0.054 Uiso 0.112(5) 1 calc PR A 2
H25F H 0.5620 -0.1365 0.1573 0.054 Uiso 0.112(5) 1 calc PR A 2
C23B C 0.655(2) -0.0563(9) 0.2531(16) 0.029(6) Uiso 0.112(5) 1 d P A 2
H23D H 0.7331 -0.0751 0.2426 0.043 Uiso 0.112(5) 1 calc PR A 2
H23E H 0.6342 -0.0651 0.3151 0.043 Uiso 0.112(5) 1 calc PR A 2
H23F H 0.6818 -0.0238 0.2556 0.043 Uiso 0.112(5) 1 calc PR A 2
C24B C 0.543(3) -0.0556(11) 0.0726(18) 0.032(6) Uiso 0.112(5) 1 d P A 2
H24D H 0.6100 -0.0780 0.0585 0.048 Uiso 0.112(5) 1 calc PR A 2
H24E H 0.5810 -0.0245 0.0709 0.048 Uiso 0.112(5) 1 calc PR A 2
H24F H 0.4535 -0.0582 0.0232 0.048 Uiso 0.112(5) 1 calc PR A 2
C26 C -0.3486(2) 0.24865(10) -0.05835(19) 0.0281(6) Uani 1 1 d . . .
C27 C -0.3582(3) 0.23657(11) -0.16613(18) 0.0364(7) Uani 1 1 d . . .
H27A H -0.4461 0.2487 -0.2075 0.055 Uiso 1 1 calc R . .
H27B H -0.3562 0.2031 -0.1735 0.055 Uiso 1 1 calc R . .
H27C H -0.2783 0.2502 -0.1861 0.055 Uiso 1 1 calc R . .
C28 C -0.3617(3) 0.30044(10) -0.0511(2) 0.0376(7) Uani 1 1 d . . .
H28A H -0.2754 0.3151 -0.0593 0.056 Uiso 1 1 calc R . .
H28B H -0.3761 0.3085 0.0133 0.056 Uiso 1 1 calc R . .
H28C H -0.4420 0.3112 -0.1025 0.056 Uiso 1 1 calc R . .
C29 C -0.4722(2) 0.22579(10) -0.0267(2) 0.0358(7) Uani 1 1 d . . .
H29A H -0.4656 0.2328 0.0423 0.054 Uiso 1 1 calc R . .
H29B H -0.4683 0.1924 -0.0353 0.054 Uiso 1 1 calc R . .
H29C H -0.5613 0.2376 -0.0671 0.054 Uiso 1 1 calc R . .
C30 C 0.0810(2) 0.27311(9) 0.22872(16) 0.0223(5) Uani 1 1 d . . .
C31 C 0.2337(2) 0.27419(9) 0.21742(18) 0.0276(6) Uani 1 1 d . . .
H31A H 0.2744 0.2433 0.2283 0.041 Uiso 1 1 calc R . .
H31B H 0.2897 0.2955 0.2656 0.041 Uiso 1 1 calc R . .
H31C H 0.2337 0.2845 0.1512 0.041 Uiso 1 1 calc R . .
C32 C 0.0271(3) 0.32236(9) 0.22016(18) 0.0318(6) Uani 1 1 d . . .
H32A H 0.0281 0.3346 0.1555 0.048 Uiso 1 1 calc R . .
H32B H 0.0878 0.3412 0.2712 0.048 Uiso 1 1 calc R . .
H32C H -0.0692 0.3230 0.2282 0.048 Uiso 1 1 calc R . .
C33 C 0.0815(3) 0.25633(10) 0.33295(17) 0.0270(6) Uani 1 1 d . . .
H33A H -0.0145 0.2572 0.3416 0.040 Uiso 1 1 calc R . .
H33B H 0.1421 0.2764 0.3815 0.040 Uiso 1 1 calc R . .
H33C H 0.1171 0.2247 0.3418 0.040 Uiso 1 1 calc R . .
C34 C 0.4013(2) 0.13001(9) 0.18961(16) 0.0226(6) Uani 1 1 d . . .
H34A H 0.4865 0.1475 0.2195 0.034 Uiso 1 1 calc R . .
H34B H 0.3332 0.1502 0.1465 0.034 Uiso 1 1 calc R . .
H34C H 0.4254 0.1045 0.1513 0.034 Uiso 1 1 calc R . .
C35 C 0.4436(2) 0.08418(9) 0.33520(16) 0.0229(6) Uani 1 1 d . . .
H35A H 0.4697 0.0576 0.3006 0.034 Uiso 1 1 calc R . .
H35B H 0.4040 0.0735 0.3887 0.034 Uiso 1 1 calc R . .
H35C H 0.5273 0.1029 0.3621 0.034 Uiso 1 1 calc R . .
C36 C 0.2921(3) 0.15811(11) 0.46600(17) 0.0337(7) Uani 1 1 d . . .
H36A H 0.2608 0.1862 0.4928 0.051 Uiso 1 1 calc R . .
H36B H 0.3523 0.1663 0.4225 0.051 Uiso 1 1 calc R . .
H36C H 0.3451 0.1389 0.5198 0.051 Uiso 1 1 calc R . .
C37 C 0.0746(3) 0.12367(11) 0.47308(17) 0.0360(7) Uani 1 1 d . . .
H37A H 0.1253 0.1077 0.5326 0.054 Uiso 1 1 calc R . .
H37B H -0.0032 0.1044 0.4373 0.054 Uiso 1 1 calc R . .
H37C H 0.0374 0.1528 0.4910 0.054 Uiso 1 1 calc R . .
C38 C -0.1601(2) 0.15375(10) 0.26907(18) 0.0295(6) Uani 1 1 d . . .
H38A H -0.2170 0.1671 0.2082 0.044 Uiso 1 1 calc R . .
H38B H -0.0959 0.1772 0.3052 0.044 Uiso 1 1 calc R . .
H38C H -0.2218 0.1429 0.3094 0.044 Uiso 1 1 calc R . .
C39 C -0.1734(2) 0.07997(10) 0.19412(19) 0.0305(6) Uani 1 1 d . . .
H39A H -0.2379 0.0706 0.2338 0.046 Uiso 1 1 calc R . .
H39B H -0.1189 0.0533 0.1823 0.046 Uiso 1 1 calc R . .
H39C H -0.2276 0.0923 0.1313 0.046 Uiso 1 1 calc R . .

loop_
_atom_site_aniso_label
_atom_site_aniso_U_11
_atom_site_aniso_U_22
_atom_site_aniso_U_33
_atom_site_aniso_U_23
_atom_site_aniso_U_13
_atom_site_aniso_U_12
Ta1 0.01391(4) 0.01704(5) 0.01516(4) 0.00094(5) 0.00380(3) -0.00126(5)
O1 0.0166(8) 0.0193(10) 0.0171(7) 0.0029(7) 0.0059(6) 0.0010(7)
O2 0.0152(8) 0.0181(10) 0.0187(7) 0.0008(7) 0.0036(6) 0.0006(7)
N1 0.0134(9) 0.0166(12) 0.0171(9) 0.0035(8) 0.0035(7) -0.0012(8)
N2 0.0152(8) 0.0188(12) 0.0181(8) 0.0014(9) 0.0035(7) -0.0013(9)
N3 0.0224(10) 0.0215(13) 0.0205(9) 0.0005(8) 0.0092(8) -0.0060(9)
N4 0.0162(8) 0.0209(12) 0.0261(9) 0.0025(10) 0.0069(7) 0.0019(10)
C1 0.0125(10) 0.0180(14) 0.0182(10) 0.0006(10) 0.0018(8) -0.0021(10)
C2 0.0162(11) 0.0187(14) 0.0176(10) 0.0012(10) 0.0028(9) -0.0035(10)
C3 0.0199(12) 0.0141(14) 0.0247(12) 0.0046(10) 0.0030(10) -0.0005(10)
C4 0.0201(11) 0.0133(14) 0.0236(11) -0.0027(10) 0.0052(10) -0.0027(10)
C5 0.0191(11) 0.0159(14) 0.0184(11) -0.0016(10) 0.0055(9) -0.0034(10)
C6 0.0154(10) 0.0125(13) 0.0162(10) 0.0011(9) 0.0013(9) -0.0028(9)
C7 0.0117(10) 0.0175(14) 0.0187(10) 0.0018(10) 0.0044(9) -0.0036(9)
C8 0.0191(11) 0.0182(15) 0.0200(11) -0.0005(10) 0.0061(9) -0.0019(10)
C9 0.0235(12) 0.0264(17) 0.0145(10) -0.0010(10) 0.0030(9) -0.0030(11)
C10 0.0186(10) 0.0278(17) 0.0178(10) 0.0043(11) -0.0008(8) 0.0005(11)
C11 0.0146(10) 0.0194(16) 0.0190(10) 0.0043(10) 0.0021(8) -0.0018(10)
C12 0.0154(11) 0.0175(15) 0.0204(11) 0.0038(10) 0.0030(9) -0.0003(10)
C13 0.0176(11) 0.0248(16) 0.0225(11) 0.0031(11) 0.0018(9) -0.0027(11)
C14 0.0160(11) 0.0226(16) 0.0301(12) 0.0084(11) 0.0056(10) 0.0018(11)
C15 0.0221(12) 0.0166(15) 0.0337(13) 0.0040(11) 0.0088(11) 0.0028(11)
C16 0.0178(11) 0.0187(15) 0.0243(11) 0.0018(10) 0.0066(10) -0.0004(10)
C17 0.0151(11) 0.0205(15) 0.0226(11) 0.0051(10) 0.0074(9) -0.0008(10)
C18 0.0209(12) 0.0245(16) 0.0169(10) 0.0048(10) 0.0036(9) -0.0019(11)
C19 0.0295(13) 0.0324(18) 0.0194(11) 0.0046(11) 0.0052(10) -0.0022(12)
C20 0.0280(14) 0.0311(18) 0.0272(13) 0.0121(12) 0.0071(11) 0.0000(12)
C21 0.0230(12) 0.0287(17) 0.0258(12) 0.0072(11) 0.0092(10) -0.0041(11)
C22 0.0225(12) 0.0194(15) 0.0282(12) 0.0018(11) 0.0101(10) 0.0059(11)
C23A 0.0249(16) 0.037(2) 0.0442(19) -0.0055(16) 0.0126(14) 0.0042(14)
C24A 0.0390(19) 0.031(2) 0.0368(18) -0.0088(16) 0.0107(15) 0.0087(17)
C25A 0.057(2) 0.034(3) 0.056(2) 0.0204(18) 0.028(2) 0.0281(19)
C26 0.0174(12) 0.0249(17) 0.0403(15) 0.0099(12) 0.0041(11) 0.0040(11)
C27 0.0234(13) 0.043(2) 0.0381(15) 0.0132(14) -0.0015(12) 0.0100(13)
C28 0.0269(14) 0.0299(19) 0.0528(17) 0.0122(15) 0.0040(13) 0.0103(13)
C29 0.0184(12) 0.039(2) 0.0482(16) 0.0102(15) 0.0047(12) 0.0064(12)
C30 0.0224(12) 0.0187(15) 0.0260(12) 0.0009(11) 0.0060(10) -0.0009(11)
C31 0.0286(14) 0.0213(16) 0.0340(14) -0.0018(12) 0.0097(12) -0.0070(12)
C32 0.0391(16) 0.0220(17) 0.0335(14) -0.0021(12) 0.0078(12) 0.0007(13)
C33 0.0289(14) 0.0247(17) 0.0284(13) -0.0031(12) 0.0091(11) -0.0040(12)
C34 0.0186(11) 0.0279(17) 0.0222(11) 0.0037(10) 0.0069(10) 0.0002(10)
C35 0.0164(11) 0.0260(16) 0.0241(12) 0.0040(11) 0.0010(10) -0.0031(11)
C36 0.0376(16) 0.040(2) 0.0243(13) -0.0071(13) 0.0097(12) -0.0088(14)
C37 0.0411(15) 0.046(2) 0.0267(12) -0.0015(13) 0.0185(12) -0.0069(14)
C38 0.0226(13) 0.0324(18) 0.0398(14) -0.0007(13) 0.0195(12) -0.0032(12)
C39 0.0190(12) 0.0282(18) 0.0447(16) -0.0027(13) 0.0087(12) -0.0043(12)

loop_
_atom_type_symbol
_atom_type_description
_atom_type_scat_dispersion_real
_atom_type_scat_dispersion_imag
_atom_type_scat_source
C C 0.0033 0.0016 'International Tables Vol C Tables 4.2.6.8 and 6.1.1.4'
H H 0.0000 0.0000 'International Tables Vol C Tables 4.2.6.8 and 6.1.1.4'
N N 0.0061 0.0033 'International Tables Vol C Tables 4.2.6.8 and 6.1.1.4'
O O 0.0106 0.0060 'International Tables Vol C Tables 4.2.6.8 and 6.1.1.4'
Ta Ta -0.7052 6.5227 'International Tables Vol C Tables 4.2.6.8 and 6.1.1.4'

loop_
_geom_angle_atom_site_label_1
_geom_angle_atom_site_label_2
_geom_angle_atom_site_label_3
_geom_angle
_geom_angle_site_symmetry_1
_geom_angle_site_symmetry_3
_geom_angle_publ_flag
O2 Ta1 O1 158.51(6) . . yes
O2 Ta1 N3 100.93(7) . . yes
O1 Ta1 N3 100.55(7) . . yes
O2 Ta1 N2 86.07(7) . . yes
O1 Ta1 N2 92.31(7) . . yes
N3 Ta1 N2 95.91(7) . . yes
O2 Ta1 N4 92.49(7) . . yes
O1 Ta1 N4 84.98(8) . . yes
N3 Ta1 N4 95.21(7) . . yes
N2 Ta1 N4 168.86(7) . . yes
O2 Ta1 N1 79.26(6) . . yes
O1 Ta1 N1 79.25(6) . . yes
N3 Ta1 N1 179.22(7) . . yes
N2 Ta1 N1 84.85(6) . . yes
N4 Ta1 N1 84.02(6) . . yes
C1 O1 Ta1 126.16(13) . . ?
C17 O2 Ta1 126.91(14) . . ?
C7 N1 C11 119.99(18) . . ?
C7 N1 Ta1 120.01(14) . . ?
C11 N1 Ta1 119.98(15) . . ?
C35 N2 C34 109.66(16) . . ?
C35 N2 Ta1 123.71(13) . . ?
C34 N2 Ta1 126.07(14) . . ?
C36 N3 C37 109.94(18) . . ?
C36 N3 Ta1 125.38(14) . . ?
C37 N3 Ta1 124.63(15) . . ?
C39 N4 C38 109.57(18) . . ?
C39 N4 Ta1 126.43(16) . . ?
C38 N4 Ta1 123.65(17) . . ?
O1 C1 C2 120.42(18) . . ?
O1 C1 C6 118.8(2) . . ?
C2 C1 C6 120.8(2) . . ?
C3 C2 C1 117.63(19) . . ?
C3 C2 C18 121.0(2) . . ?
C1 C2 C18 121.3(2) . . ?
C4 C3 C2 122.5(2) . . ?
C5 C4 C3 117.4(2) . . ?
C5 C4 C22 121.5(2) . . ?
C3 C4 C22 121.1(2) . . ?
C4 C5 C6 122.6(2) . . ?
C5 C6 C1 117.8(2) . . ?
C5 C6 C7 119.58(18) . . ?
C1 C6 C7 122.37(19) . . ?
N1 C7 C8 120.4(2) . . ?
N1 C7 C6 121.62(19) . . ?
C8 C7 C6 117.9(2) . . ?
C9 C8 C7 120.1(2) . . ?
C10 C9 C8 119.2(2) . . ?
C9 C10 C11 120.6(2) . . ?
N1 C11 C10 119.6(2) . . ?
N1 C11 C12 121.99(19) . . ?
C10 C11 C12 118.3(2) . . ?
C17 C12 C13 118.0(2) . . ?
C17 C12 C11 122.8(2) . . ?
C13 C12 C11 118.9(2) . . ?
C14 C13 C12 122.4(2) . . ?
C13 C14 C15 117.2(2) . . ?
C13 C14 C26 120.6(2) . . ?
C15 C14 C26 122.1(2) . . ?
C16 C15 C14 123.8(2) . . ?
C15 C16 C17 116.9(2) . . ?
C15 C16 C30 121.5(2) . . ?
C17 C16 C30 121.6(2) . . ?
O2 C17 C16 119.8(2) . . ?
O2 C17 C12 119.1(2) . . ?
C16 C17 C12 121.1(2) . . ?
C20 C18 C2 111.8(2) . . ?
C20 C18 C19 107.98(19) . . ?
C2 C18 C19 110.55(19) . . ?
C20 C18 C21 107.0(2) . . ?
C2 C18 C21 109.93(18) . . ?
C19 C18 C21 109.5(2) . . ?
C24B C22 C25A 127.6(12) . . ?
C24B C22 C24A 34.7(12) . . ?
C25A C22 C24A 108.6(3) . . ?
C24B C22 C4 114.9(11) . . ?
C25A C22 C4 113.8(2) . . ?
C24A C22 C4 110.7(2) . . ?
C24B C22 C23A 74.6(12) . . ?
C25A C22 C23A 108.4(2) . . ?
C24A C22 C23A 108.5(2) . . ?
C4 C22 C23A 106.7(2) . . ?
C24B C22 C23B 114.2(13) . . ?
C25A C22 C23B 64.9(10) . . ?
C24A C22 C23B 138.2(8) . . ?
C4 C22 C23B 109.2(8) . . ?
C23A C22 C23B 46.8(9) . . ?
C24B C22 C25B 108.9(15) . . ?
C25A C22 C25B 38.6(9) . . ?
C24A C22 C25B 77.7(9) . . ?
C4 C22 C25B 105.4(9) . . ?
C23A C22 C25B 142.2(10) . . ?
C23B C22 C25B 103.3(13) . . ?
C28 C26 C27 107.9(2) . . ?
C28 C26 C14 111.8(2) . . ?
C27 C26 C14 111.0(2) . . ?
C28 C26 C29 108.8(2) . . ?
C27 C26 C29 109.1(2) . . ?
C14 C26 C29 108.2(2) . . ?
C32 C30 C16 112.4(2) . . ?
C32 C30 C33 107.0(2) . . ?
C16 C30 C33 111.6(2) . . ?
C32 C30 C31 107.4(2) . . ?
C16 C30 C31 109.10(19) . . ?
C33 C30 C31 109.22(19) . . ?

loop_
_geom_bond_atom_site_label_1
_geom_bond_atom_site_label_2
_geom_bond_distance
_geom_bond_site_symmetry_2
_geom_bond_publ_flag
Ta1 O2 1.9721(16) . yes
Ta1 O1 1.9848(16) . yes
Ta1 N3 1.9914(18) . yes
Ta1 N2 2.0270(16) . yes
Ta1 N4 2.0336(17) . yes
Ta1 N1 2.3156(17) . yes
O1 C1 1.343(3) . ?
O2 C17 1.342(3) . ?
N1 C7 1.361(3) . ?
N1 C11 1.366(3) . ?
N2 C35 1.454(3) . ?
N2 C34 1.475(3) . ?
N3 C36 1.450(3) . ?
N3 C37 1.458(3) . ?
N4 C39 1.451(3) . ?
N4 C38 1.463(3) . ?
C1 C2 1.398(3) . ?
C1 C6 1.413(3) . ?
C2 C3 1.396(3) . ?
C2 C18 1.545(3) . ?
C3 C4 1.407(3) . ?
C4 C5 1.373(3) . ?
C4 C22 1.536(3) . ?
C5 C6 1.399(3) . ?
C6 C7 1.478(3) . ?
C7 C8 1.388(3) . ?
C8 C9 1.375(3) . ?
C9 C10 1.365(3) . ?
C10 C11 1.398(3) . ?
C11 C12 1.483(3) . ?
C12 C17 1.410(3) . ?
C12 C13 1.407(3) . ?
C13 C14 1.376(3) . ?
C14 C15 1.397(3) . ?
C14 C26 1.536(3) . ?
C15 C16 1.394(3) . ?
C16 C17 1.409(3) . ?
C16 C30 1.532(3) . ?
C18 C20 1.529(4) . ?
C18 C19 1.536(3) . ?
C18 C21 1.539(3) . ?
C22 C24B 1.41(2) . ?
C22 C25A 1.506(4) . ?
C22 C24A 1.538(4) . ?
C22 C23A 1.551(4) . ?
C22 C23B 1.57(2) . ?
C22 C25B 1.61(3) . ?
C26 C28 1.517(4) . ?
C26 C27 1.538(3) . ?
C26 C29 1.543(3) . ?
C30 C32 1.521(4) . ?
C30 C33 1.546(3) . ?
C30 C31 1.547(3) . ?
